data_7247687
loop_
_publ_author_name
'Bothma, Shalene N.'
'Sheppard, Charles J.'
'Turnbull, Mark M.'
'Landee, Christopher P.'
'Rademeyer, Melanie'

_publ_section_title
;
 The odd--even effect in n-carboxyalkylammonium-containing
 organic--inorganic hybrids of Mn(ii) halides: structural and magnetic
 characterisation
;
_journal_issue 47
_journal_name_full CrystEngComm
_journal_page_first 6568
_journal_page_last 6591
_journal_paper_doi 10.1039/D3CE00855J
_journal_volume 25
_journal_year 2023
_chemical_formula_moiety '2(C5 H12 N O2), Cl4 H4 Mn O2'
_chemical_formula_sum 'C10 H28 Cl4 Mn N2 O6'
_chemical_formula_weight 469.08
_space_group_crystal_system triclinic
_space_group_IT_number 2
_space_group_name_Hall '-P 1'
_space_group_name_H-M_alt 'P -1'
_atom_sites_solution_hydrogens mixed
_atom_sites_solution_primary difmap
_audit_creation_method SHELXL-2018/3
_audit_update_record
;
2023-07-14 deposited with the CCDC.	2023-11-08 downloaded from the CCDC.
;
_cell_angle_alpha 91.740(2)
_cell_angle_beta 99.872(2)
_cell_angle_gamma 104.651(2)
_cell_formula_units_Z 1
_cell_length_a 5.9046(4)
_cell_length_b 7.8188(5)
_cell_length_c 11.5638(7)
_cell_measurement_reflns_used 9947
_cell_measurement_temperature 150(2)
_cell_measurement_theta_max 26.46
_cell_measurement_theta_min 2.70
_cell_volume 507.33(6)
_computing_cell_refinement 'SAINT (Bruker, 2014)'
_computing_data_collection 'APEX2 (Bruker, 2014)'
_computing_data_reduction 'SAINT (Bruker, 2014)'
_computing_molecular_graphics 'Mercury (Macrae <i> et al</i>., 2008)'
_computing_publication_material 'Mercury (Macrae <i> et al</i>., 2008)'
_computing_structure_refinement 'SHELXL-2018/3 (Sheldrick, 2018)'
_computing_structure_solution 'SHELXT 2014/5 (Sheldrick, 2014)'
_diffrn_ambient_temperature 150(2)
_diffrn_measured_fraction_theta_full 0.999
_diffrn_measured_fraction_theta_max 1.000
_diffrn_measurement_device_type 'Bruker kappa, Photon 100 CMOS'
_diffrn_measurement_method '\f and \w scans'
_diffrn_radiation_type MoK\a
_diffrn_radiation_wavelength 0.71073
_diffrn_reflns_av_R_equivalents 0.0302
_diffrn_reflns_av_unetI/netI 0.0180
_diffrn_reflns_Laue_measured_fraction_full 0.999
_diffrn_reflns_Laue_measured_fraction_max 1.000
_diffrn_reflns_limit_h_max 7
_diffrn_reflns_limit_h_min -7
_diffrn_reflns_limit_k_max 9
_diffrn_reflns_limit_k_min -9
_diffrn_reflns_limit_l_max 14
_diffrn_reflns_limit_l_min -14
_diffrn_reflns_number 14955
_diffrn_reflns_point_group_measured_fraction_full 0.999
_diffrn_reflns_point_group_measured_fraction_max 1.000
_diffrn_reflns_theta_full 25.242
_diffrn_reflns_theta_max 26.499
_diffrn_reflns_theta_min 2.701
_exptl_absorpt_coefficient_mu 1.202
_exptl_absorpt_correction_T_max 0.7454
_exptl_absorpt_correction_T_min 0.6830
_exptl_absorpt_correction_type multi-scan
_exptl_absorpt_process_details 'SADABS (Bruker, 2014)'
_exptl_crystal_colour colourless
_exptl_crystal_density_diffrn 1.535
_exptl_crystal_description plate
_exptl_crystal_F_000 243
_exptl_crystal_size_max 0.347
_exptl_crystal_size_mid 0.263
_exptl_crystal_size_min 0.021
_refine_diff_density_max 0.247
_refine_diff_density_min -0.238
_refine_diff_density_rms 0.047
_refine_ls_extinction_method none
_refine_ls_goodness_of_fit_ref 1.077
_refine_ls_hydrogen_treatment mixed
_refine_ls_matrix_type full
_refine_ls_number_parameters 130
_refine_ls_number_reflns 2113
_refine_ls_number_restraints 0
_refine_ls_restrained_S_all 1.077
_refine_ls_R_factor_all 0.0233
_refine_ls_R_factor_gt 0.0192
_refine_ls_shift/su_max 0.000
_refine_ls_shift/su_mean 0.000
_refine_ls_structure_factor_coef Fsqd
_refine_ls_weighting_details 'w=1/[\s^2^(Fo^2^)+(0.0194P)^2^+0.2016P] where P=(Fo^2^+2Fc^2^)/3'
_refine_ls_weighting_scheme calc
_refine_ls_wR_factor_gt 0.0459
_refine_ls_wR_factor_ref 0.0476
_reflns_Friedel_coverage 0.000
_reflns_number_gt 1927
_reflns_number_total 2113
_reflns_threshold_expression 'I > 2\s(I)'
_cod_data_source_file d3ce00855j2.cif
_cod_data_source_block C5MnClH2O
_cod_depositor_comments 'Adding full bibliography for 7247685--7247688.cif.'
_cod_database_code 7247687
_shelx_shelxl_version_number 2018/3
_shelx_space_group_comment
;
The symmetry employed for this shelxl refinement is uniquely defined
by the following loop, which should always be used as a source of
symmetry information in preference to the above space-group names.
They are only intended as comments.
;

loop_
_space_group_symop_operation_xyz
'x, y, z'
'-x, -y, -z'

loop_
_atom_site_label
_atom_site_type_symbol
_atom_site_fract_x
_atom_site_fract_y
_atom_site_fract_z
_atom_site_U_iso_or_equiv
_atom_site_adp_type
_atom_site_occupancy
_atom_site_site_symmetry_order
_atom_site_calc_flag
_atom_site_refinement_flags_posn
_atom_site_refinement_flags_adp
_atom_site_refinement_flags_occupancy
_atom_site_disorder_assembly
_atom_site_disorder_group
Mn1 Mn 0.500000 0.500000 0.000000 0.01362(8) Uani 1 2 d S . P . .
Cl1 Cl 0.75066(6) 0.33951(4) 0.13886(3) 0.01735(8) Uani 1 1 d . . . . .
Cl2 Cl 0.77044(5) 0.79601(4) 0.08079(3) 0.01778(9) Uani 1 1 d . . . . .
O1 O 0.2906(2) 0.53492(14) 0.13344(9) 0.0180(2) Uani 1 1 d . . . . .
O3 O 0.9138(2) 0.60274(17) 0.35947(10) 0.0319(3) Uani 1 1 d . . . . .
O2 O 0.53703(18) 0.60617(14) 0.36126(9) 0.0239(2) Uani 1 1 d . . . . .
N1 N 0.6689(2) 1.05711(17) 0.86960(10) 0.0173(2) Uani 1 1 d . . . . .
C5 C 0.7447(3) 0.64109(18) 0.40885(12) 0.0189(3) Uani 1 1 d . . . . .
C4 C 0.8367(3) 0.7278(2) 0.53104(12) 0.0214(3) Uani 1 1 d . . . . .
H4A H 0.998531 0.806227 0.534301 0.026 Uiso 1 1 calc R U . . .
H4B H 0.850303 0.634953 0.586205 0.026 Uiso 1 1 calc R U . . .
C3 C 0.6808(3) 0.83615(19) 0.57190(12) 0.0192(3) Uani 1 1 d . . . . .
H3A H 0.513401 0.763632 0.557239 0.023 Uiso 1 1 calc R U . . .
H3B H 0.688310 0.941048 0.525417 0.023 Uiso 1 1 calc R U . . .
C2 C 0.7581(3) 0.89737(19) 0.70213(12) 0.0198(3) Uani 1 1 d . . . . .
H2A H 0.739249 0.792619 0.749124 0.024 Uiso 1 1 calc R U . . .
H2B H 0.928616 0.962843 0.717992 0.024 Uiso 1 1 calc R U . . .
C1 C 0.6124(2) 1.01587(19) 0.73952(12) 0.0183(3) Uani 1 1 d . . . . .
H1B H 0.646515 1.127554 0.699891 0.022 Uiso 1 1 calc R U . . .
H1A H 0.440716 0.956074 0.714990 0.022 Uiso 1 1 calc R U . . .
H3 H 0.860(4) 0.543(3) 0.298(2) 0.048(6) Uiso 1 1 d . . . . .
H1E H 0.821(4) 1.118(3) 0.8926(16) 0.037(5) Uiso 1 1 d . . . . .
H1D H 0.645(3) 0.955(2) 0.9065(15) 0.027(4) Uiso 1 1 d . . . . .
H1C H 0.577(3) 1.121(2) 0.8907(15) 0.029(5) Uiso 1 1 d . . . . .
H1 H 0.164(4) 0.484(3) 0.1278(18) 0.041(6) Uiso 1 1 d . . . . .
H2 H 0.362(3) 0.543(2) 0.2037(18) 0.035(5) Uiso 1 1 d . . . . .

loop_
_atom_site_aniso_label
_atom_site_aniso_U_11
_atom_site_aniso_U_22
_atom_site_aniso_U_33
_atom_site_aniso_U_23
_atom_site_aniso_U_13
_atom_site_aniso_U_12
Mn1 0.01303(14) 0.01290(15) 0.01525(15) -0.00120(11) 0.00376(11) 0.00351(11)
Cl1 0.01536(16) 0.01701(17) 0.01984(17) 0.00142(12) 0.00214(12) 0.00526(12)
Cl2 0.01348(16) 0.01463(16) 0.02345(17) -0.00242(12) 0.00147(12) 0.00220(12)
O1 0.0132(5) 0.0241(6) 0.0157(5) -0.0007(4) 0.0035(4) 0.0028(4)
O3 0.0263(6) 0.0496(8) 0.0218(6) -0.0120(5) -0.0003(5) 0.0188(5)
O2 0.0200(5) 0.0309(6) 0.0190(5) -0.0048(4) -0.0005(4) 0.0070(4)
N1 0.0171(6) 0.0182(6) 0.0182(6) 0.0003(5) 0.0046(5) 0.0068(5)
C5 0.0231(7) 0.0165(7) 0.0191(7) 0.0020(5) 0.0043(6) 0.0085(6)
C4 0.0198(7) 0.0255(8) 0.0184(7) -0.0026(6) 0.0000(6) 0.0081(6)
C3 0.0208(7) 0.0192(7) 0.0179(7) -0.0005(5) 0.0008(6) 0.0077(6)
C2 0.0211(7) 0.0216(7) 0.0178(7) -0.0019(6) 0.0010(6) 0.0095(6)
C1 0.0203(7) 0.0200(7) 0.0156(7) 0.0011(5) 0.0016(5) 0.0081(6)

loop_
_atom_type_symbol
_atom_type_description
_atom_type_scat_dispersion_real
_atom_type_scat_dispersion_imag
_atom_type_scat_source
C C 0.0033 0.0016 'International Tables Vol C Tables 4.2.6.8 and 6.1.1.4'
H H 0.0000 0.0000 'International Tables Vol C Tables 4.2.6.8 and 6.1.1.4'
Cl Cl 0.1484 0.1585 'International Tables Vol C Tables 4.2.6.8 and 6.1.1.4'
Mn Mn 0.3368 0.7283 'International Tables Vol C Tables 4.2.6.8 and 6.1.1.4'
N N 0.0061 0.0033 'International Tables Vol C Tables 4.2.6.8 and 6.1.1.4'
O O 0.0106 0.0060 'International Tables Vol C Tables 4.2.6.8 and 6.1.1.4'

loop_
_geom_angle_atom_site_label_1
_geom_angle_atom_site_label_2
_geom_angle_atom_site_label_3
_geom_angle
_geom_angle_site_symmetry_1
_geom_angle_site_symmetry_3
_geom_angle_publ_flag
O1 Mn1 O1 180.0 2_665 . ?
O1 Mn1 Cl2 86.11(3) 2_665 2_665 ?
O1 Mn1 Cl2 93.90(3) . 2_665 ?
O1 Mn1 Cl2 93.89(3) 2_665 . ?
O1 Mn1 Cl2 86.10(3) . . ?
Cl2 Mn1 Cl2 180.000(14) 2_665 . ?
O1 Mn1 Cl1 91.99(3) 2_665 2_665 ?
O1 Mn1 Cl1 88.01(3) . 2_665 ?
Cl2 Mn1 Cl1 91.374(11) 2_665 2_665 ?
Cl2 Mn1 Cl1 88.625(11) . 2_665 ?
O1 Mn1 Cl1 88.01(3) 2_665 . ?
O1 Mn1 Cl1 91.99(3) . . ?
Cl2 Mn1 Cl1 88.626(11) 2_665 . ?
Cl2 Mn1 Cl1 91.375(11) . . ?
Cl1 Mn1 Cl1 180.000(11) 2_665 . ?
Mn1 O1 H1 121.3(16) . . ?
Mn1 O1 H2 115.5(13) . . ?
H1 O1 H2 111(2) . . ?
C5 O3 H3 112.0(16) . . ?
C1 N1 H1E 110.6(12) . . ?
C1 N1 H1D 109.9(11) . . ?
H1E N1 H1D 108.3(16) . . ?
C1 N1 H1C 110.0(11) . . ?
H1E N1 H1C 108.7(16) . . ?
H1D N1 H1C 109.4(16) . . ?
O2 C5 O3 123.60(13) . . ?
O2 C5 C4 123.79(13) . . ?
O3 C5 C4 112.59(12) . . ?
C5 C4 C3 113.72(11) . . ?
C5 C4 H4A 108.8 . . ?
C3 C4 H4A 108.8 . . ?
C5 C4 H4B 108.8 . . ?
C3 C4 H4B 108.8 . . ?
H4A C4 H4B 107.7 . . ?
C4 C3 C2 111.99(11) . . ?
C4 C3 H3A 109.2 . . ?
C2 C3 H3A 109.2 . . ?
C4 C3 H3B 109.2 . . ?
C2 C3 H3B 109.2 . . ?
H3A C3 H3B 107.9 . . ?
C1 C2 C3 111.36(11) . . ?
C1 C2 H2A 109.4 . . ?
C3 C2 H2A 109.4 . . ?
C1 C2 H2B 109.4 . . ?
C3 C2 H2B 109.4 . . ?
H2A C2 H2B 108.0 . . ?
N1 C1 C2 110.89(11) . . ?
N1 C1 H1B 109.5 . . ?
C2 C1 H1B 109.5 . . ?
N1 C1 H1A 109.5 . . ?
C2 C1 H1A 109.5 . . ?
H1B C1 H1A 108.0 . . ?

loop_
_geom_bond_atom_site_label_1
_geom_bond_atom_site_label_2
_geom_bond_distance
_geom_bond_site_symmetry_2
_geom_bond_publ_flag
Mn1 O1 2.1872(10) 2_665 ?
Mn1 O1 2.1873(10) . ?
Mn1 Cl2 2.5034(3) 2_665 ?
Mn1 Cl2 2.5034(3) . ?
Mn1 Cl1 2.5672(3) 2_665 ?
Mn1 Cl1 2.5672(3) . ?
O1 H1 0.74(2) . ?
O1 H2 0.84(2) . ?
O3 C5 1.3227(18) . ?
O3 H3 0.80(2) . ?
O2 C5 1.2127(17) . ?
N1 C1 1.4907(17) . ?
N1 H1E 0.89(2) . ?
N1 H1D 0.909(19) . ?
N1 H1C 0.885(19) . ?
C5 C4 1.4978(19) . ?
C4 C3 1.5196(19) . ?
C4 H4A 0.9900 . ?
C4 H4B 0.9900 . ?
C3 C2 1.5217(19) . ?
C3 H3A 0.9900 . ?
C3 H3B 0.9900 . ?
C2 C1 1.5138(18) . ?
C2 H2A 0.9900 . ?
C2 H2B 0.9900 . ?
C1 H1B 0.9900 . ?
C1 H1A 0.9900 . ?

loop_
_geom_hbond_atom_site_label_D
_geom_hbond_atom_site_label_H
_geom_hbond_atom_site_label_A
_geom_hbond_distance_DH
_geom_hbond_distance_HA
_geom_hbond_distance_DA
_geom_hbond_angle_DHA
_geom_hbond_site_symmetry_A
_geom_hbond_publ_flag
O1 H2 O2 0.84(2) 1.92(2) 2.7486(15) 170.1(18) . yes
O3 H3 Cl1 0.80(2) 2.29(2) 3.0835(12) 169(2) . yes
N1 H1E Cl2 0.89(2) 2.30(2) 3.1612(13) 162.6(16) 2_776 yes
N1 H1D Cl1 0.909(19) 2.795(18) 3.4316(14) 128.1(13) 2_666 yes
N1 H1D Cl2 0.909(19) 2.502(18) 3.3033(13) 147.3(14) 1_556 yes
N1 H1C Cl2 0.885(19) 2.370(19) 3.2178(13) 160.3(15) 2_676 yes
N1 H1C O1 0.885(19) 2.640(18) 3.1396(17) 116.7(14) 2_676 yes
O1 H1 Cl1 0.74(2) 2.45(2) 3.1799(11) 171(2) 1_455 yes
N1 H1E Cl2 0.89(2) 2.30(2) 3.1612(13) 162.6(16) 2_776 yes
N1 H1D Cl1 0.909(19) 2.795(18) 3.4316(14) 128.1(13) 2_666 yes
N1 H1D Cl2 0.909(19) 2.502(18) 3.3033(13) 147.3(14) 1_556 yes
N1 H1C Cl2 0.885(19) 2.370(19) 3.2178(13) 160.3(15) 2_676 yes
N1 H1C O1 0.885(19) 2.640(18) 3.1396(17) 116.7(14) 2_676 yes
O1 H1 Cl1 0.74(2) 2.45(2) 3.1799(11) 171(2) 1_455 yes
O1 H2 O2 0.84(2) 1.92(2) 2.7486(15) 170.1(18) . yes
C4 H4B O3 0.99 2.62 3.4549(18) 141.9 2_766 yes
C2 H2B Cl2 0.99 2.96 3.6961(14) 132.2 2_776 yes
C1 H1B O2 0.99 2.64 3.4706(17) 141.4 2_676 yes
O3 H3 Cl1 0.80(2) 2.29(2) 3.0835(12) 169(2) . yes
N1 H1E Cl2 0.89(2) 2.30(2) 3.1612(13) 162.6(16) 2_776 yes
N1 H1D Cl1 0.909(19) 2.795(18) 3.4316(14) 128.1(13) 2_666 yes
N1 H1D Cl2 0.909(19) 2.502(18) 3.3033(13) 147.3(14) 1_556 yes
N1 H1C Cl2 0.885(19) 2.370(19) 3.2178(13) 160.3(15) 2_676 yes
N1 H1C O1 0.885(19) 2.640(18) 3.1396(17) 116.7(14) 2_676 yes
O1 H1 Cl1 0.74(2) 2.45(2) 3.1799(11) 171(2) 1_455 yes
O1 H2 O2 0.84(2) 1.92(2) 2.7486(15) 170.1(18) . yes

loop_
_geom_torsion_atom_site_label_1
_geom_torsion_atom_site_label_2
_geom_torsion_atom_site_label_3
_geom_torsion_atom_site_label_4
_geom_torsion
_geom_torsion_site_symmetry_1
_geom_torsion_site_symmetry_2
_geom_torsion_site_symmetry_3
_geom_torsion_site_symmetry_4
_geom_torsion_publ_flag
O2 C5 C4 C3 -24.1(2) . . . . ?
O3 C5 C4 C3 157.43(13) . . . . ?
C5 C4 C3 C2 170.93(12) . . . . ?
C4 C3 C2 C1 175.96(12) . . . . ?
C3 C2 C1 N1 173.10(12) . . . . ?
